data_2236684
loop_
_publ_author_name
'Chang, Yin-cheng'
'Pei, Zhi-chao'
'Shuai, Qi'

_publ_section_title
;
 Bis(\m-3-nitrobenzene-1,2-dicarboxylato)-\k^4^<i>O</i>^1^,<i>O</i>^2^:<i>O</i>^1^,<i>O</i>^1'^;\k^4^<i>O</i>^1^,<i>O</i>^1'^:<i>O</i>^1^,<i>O</i>^2^-bis[triaqua(6-carboxy-2-nitrobenzoato-\k^2^<i>O</i>^1^,<i>O</i>^6^)neodymium(III)]
 dihydrate
;
_journal_coeditor_code VN2055
_journal_issue 11
_journal_name_full 'Acta Crystallographica Section E'
_journal_page_first m1379
_journal_paper_doi 10.1107/S1600536812042754
_journal_volume 68
_journal_year 2012
_chemical_formula_iupac '[Nd2 (C8 H3 N O6)2 (C8 H4 N O6)2 (H2 O)6], 2H2 O'
_chemical_formula_moiety 'C32 H26 N4 Nd2 O30, 2H2 O'
_chemical_formula_sum 'C32 H30 N4 Nd2 O32'
_chemical_formula_weight 1271.08
_chemical_name_systematic
;
Bis(\m-3-nitrobenzene-1,2-dicarboxylato)-
\k^4^<i>O</i>^1^,<i>O</i>^2^:<i>O</i>^1^,<i>O</i>^1'^;
\k^4^<i>O</i>^1^,<i>O</i>^1'^:<i>O</i>^1^,<i>O</i>^2^-bis[triaqua(6-carboxy-2-
nitrobenzoato-\k^2^<i>O</i>^1^,<i>O</i>^6^)neodymium(III)] dihydrate
;
_space_group_IT_number 2
_symmetry_cell_setting triclinic
_symmetry_space_group_name_Hall '-P 1'
_symmetry_space_group_name_H-M 'P -1'
_atom_sites_solution_hydrogens geom
_atom_sites_solution_primary direct
_atom_sites_solution_secondary difmap
_audit_creation_method SHELXL-97
_cell_angle_alpha 100.4340(10)
_cell_angle_beta 91.1060(10)
_cell_angle_gamma 104.482(2)
_cell_formula_units_Z 1
_cell_length_a 8.1460(7)
_cell_length_b 8.8090(9)
_cell_length_c 15.1670(13)
_cell_measurement_reflns_used 2861
_cell_measurement_temperature 298(2)
_cell_measurement_theta_max 27.906
_cell_measurement_theta_min 2.588
_cell_volume 1033.96(16)
_computing_cell_refinement 'SAINT (Bruker, 2007)'
_computing_data_collection 'SMART (Bruker, 2007)'
_computing_data_reduction 'SAINT (Bruker, 2007)'
_computing_molecular_graphics 'SHELXTL (Sheldrick, 2008)'
_computing_publication_material 'SHELXTL (Sheldrick, 2008)'
_computing_structure_refinement 'SHELXL97 (Sheldrick, 2008)'
_computing_structure_solution 'SHELXS97 (Sheldrick, 2008)'
_diffrn_ambient_temperature 298(2)
_diffrn_measured_fraction_theta_full 0.992
_diffrn_measured_fraction_theta_max 0.992
_diffrn_measurement_device_type 'Bruker SMART CCD area-detector'
_diffrn_measurement_method 'phi and omega scans'
_diffrn_radiation_monochromator graphite
_diffrn_radiation_source 'fine-focus sealed tube'
_diffrn_radiation_type MoK\a
_diffrn_radiation_wavelength 0.71073
_diffrn_reflns_av_R_equivalents 0.0295
_diffrn_reflns_av_sigmaI/netI 0.0543
_diffrn_reflns_limit_h_max 8
_diffrn_reflns_limit_h_min -9
_diffrn_reflns_limit_k_max 10
_diffrn_reflns_limit_k_min -10
_diffrn_reflns_limit_l_max 18
_diffrn_reflns_limit_l_min -14
_diffrn_reflns_number 5316
_diffrn_reflns_theta_full 25.02
_diffrn_reflns_theta_max 25.02
_diffrn_reflns_theta_min 2.55
_diffrn_standards_decay_% 0
_diffrn_standards_interval_count 0
_diffrn_standards_interval_time 0
_diffrn_standards_number 0
_exptl_absorpt_coefficient_mu 2.602
_exptl_absorpt_correction_T_max 0.7809
_exptl_absorpt_correction_T_min 0.6809
_exptl_absorpt_correction_type multi-scan
_exptl_absorpt_process_details '(SADABS; Bruker, 2007)'
_exptl_crystal_colour purple
_exptl_crystal_density_diffrn 2.041
_exptl_crystal_density_method 'not measured'
_exptl_crystal_description block
_exptl_crystal_F_000 626
_exptl_crystal_size_max 0.16
_exptl_crystal_size_mid 0.14
_exptl_crystal_size_min 0.10
_refine_diff_density_max 1.507
_refine_diff_density_min -0.875
_refine_ls_extinction_method none
_refine_ls_goodness_of_fit_ref 1.028
_refine_ls_hydrogen_treatment constr
_refine_ls_matrix_type full
_refine_ls_number_parameters 317
_refine_ls_number_reflns 3618
_refine_ls_number_restraints 0
_refine_ls_restrained_S_all 1.028
_refine_ls_R_factor_all 0.0386
_refine_ls_R_factor_gt 0.0334
_refine_ls_shift/su_max 0.001
_refine_ls_shift/su_mean 0.000
_refine_ls_structure_factor_coef Fsqd
_refine_ls_weighting_details 'calc w=1/[\s^2^(Fo^2^)+(0.0341P)^2^+0.0000P] where P=(Fo^2^+2Fc^2^)/3'
_refine_ls_weighting_scheme calc
_refine_ls_wR_factor_gt 0.0739
_refine_ls_wR_factor_ref 0.0760
_reflns_number_gt 3196
_reflns_number_total 3618
_reflns_threshold_expression >2sigma(I)
_cod_data_source_file vn2055.cif
_cod_data_source_block I
_cod_original_sg_symbol_H-M 'P -1 '
_cod_database_code 2236684
_cod_database_fobs_code 2236684

loop_
_symmetry_equiv_pos_as_xyz
'x, y, z'
'-x, -y, -z'

loop_
_atom_site_type_symbol
_atom_site_label
_atom_site_fract_x
_atom_site_fract_y
_atom_site_fract_z
_atom_site_U_iso_or_equiv
_atom_site_adp_type
_atom_site_calc_flag
_atom_site_refinement_flags
_atom_site_occupancy
_atom_site_symmetry_multiplicity
Nd Nd1 0.34954(3) 0.61211(3) 0.432565(17) 0.02109(10) Uani d . 1 1
N N1 0.6299(5) 0.3586(5) 0.0945(3) 0.0357(11) Uani d . 1 1
N N2 1.0429(5) 0.8971(5) 0.8325(3) 0.0338(10) Uani d . 1 1
O O1 0.2534(4) 0.6797(4) 0.2912(2) 0.0323(8) Uani d . 1 1
O O2 0.0666(4) 0.6809(4) 0.1849(2) 0.0387(9) Uani d . 1 1
H H2 0.0399 0.7439 0.2253 0.058 Uiso calc R 1 1
O O3 0.5209(4) 0.5333(4) 0.3102(2) 0.0239(7) Uani d . 1 1
O O4 0.6217(4) 0.7219(4) 0.2293(2) 0.0317(8) Uani d . 1 1
O O5 0.7245(5) 0.4265(5) 0.1614(3) 0.0525(11) Uani d . 1 1
O O6 0.6688(5) 0.2711(5) 0.0317(3) 0.0594(12) Uani d . 1 1
O O7 0.4497(4) 0.8304(4) 0.5729(2) 0.0313(8) Uani d . 1 1
O O8 0.5879(4) 0.6447(3) 0.5528(2) 0.0222(7) Uani d . 1 1
O O9 1.0001(4) 0.8529(4) 0.6082(2) 0.0354(9) Uani d . 1 1
O O10 0.8932(4) 0.6062(4) 0.6320(2) 0.0282(8) Uani d . 1 1
O O11 1.1186(5) 0.8219(6) 0.7825(3) 0.0686(15) Uani d . 1 1
O O12 1.1035(5) 0.9742(6) 0.9051(3) 0.0666(14) Uani d . 1 1
O O13 0.2084(4) 0.5262(4) 0.5708(2) 0.0362(9) Uani d . 1 1
H H13C 0.2752 0.5118 0.6104 0.043 Uiso d R 1 1
H H13D 0.1227 0.5482 0.5960 0.043 Uiso d R 1 1
O O14 0.5560(4) 0.8539(4) 0.4017(2) 0.0363(9) Uani d . 1 1
H H14B 0.5211 0.9371 0.4185 0.044 Uiso d R 1 1
H H14C 0.5732 0.8444 0.3461 0.044 Uiso d R 1 1
O O15 0.1355(4) 0.7563(4) 0.4572(2) 0.0374(9) Uani d . 1 1
H H15C 0.0946 0.7860 0.5066 0.045 Uiso d R 1 1
H H15D 0.0798 0.7770 0.4150 0.045 Uiso d R 1 1
O O16 0.9404(4) 0.8298(4) 0.3189(2) 0.0382(9) Uani d . 1 1
H H16C 0.8423 0.7975 0.2915 0.046 Uiso d R 1 1
H H16D 0.9577 0.9285 0.3414 0.046 Uiso d R 1 1
C C1 0.1920(6) 0.6321(6) 0.2148(3) 0.0278(11) Uani d . 1 1
C C2 0.5315(6) 0.5899(5) 0.2390(3) 0.0249(11) Uani d . 1 1
C C3 0.2498(6) 0.5176(6) 0.1470(3) 0.0264(11) Uani d . 1 1
C C4 0.4139(6) 0.4937(5) 0.1582(3) 0.0244(11) Uani d . 1 1
C C5 0.4606(6) 0.3880(5) 0.0893(3) 0.0292(11) Uani d . 1 1
C C6 0.3539(7) 0.3078(6) 0.0136(4) 0.0395(14) Uani d . 1 1
H H6 0.3899 0.2386 -0.0312 0.047 Uiso calc R 1 1
C C7 0.1944(7) 0.3323(6) 0.0059(4) 0.0397(14) Uani d . 1 1
H H7 0.1217 0.2795 -0.0444 0.048 Uiso calc R 1 1
C C8 0.1426(7) 0.4342(6) 0.0721(3) 0.0334(12) Uani d . 1 1
H H8 0.0335 0.4480 0.0669 0.040 Uiso calc R 1 1
C C9 0.5563(6) 0.7666(5) 0.6009(3) 0.0225(10) Uani d . 1 1
C C10 0.9095(6) 0.7554(6) 0.6468(3) 0.0258(11) Uani d . 1 1
C C11 0.6390(6) 0.8337(5) 0.6931(3) 0.0221(10) Uani d . 1 1
C C12 0.8033(6) 0.8239(5) 0.7179(3) 0.0208(10) Uani d . 1 1
C C13 0.8675(6) 0.8954(5) 0.8048(3) 0.0244(11) Uani d . 1 1
C C14 0.7784(6) 0.9698(6) 0.8671(3) 0.0314(12) Uani d . 1 1
H H14 0.8264 1.0151 0.9250 0.038 Uiso calc R 1 1
C C15 0.6166(7) 0.9762(6) 0.8425(4) 0.0354(13) Uani d . 1 1
H H15 0.5539 1.0254 0.8838 0.042 Uiso calc R 1 1
C C16 0.5485(6) 0.9089(5) 0.7558(3) 0.0271(11) Uani d . 1 1
H H16 0.4399 0.9141 0.7391 0.032 Uiso calc R 1 1

loop_
_atom_site_aniso_label
_atom_site_aniso_U_11
_atom_site_aniso_U_22
_atom_site_aniso_U_33
_atom_site_aniso_U_12
_atom_site_aniso_U_13
_atom_site_aniso_U_23
Nd1 0.02379(15) 0.02005(14) 0.01938(16) 0.00804(10) -0.00171(10) 0.00071(11)
N1 0.037(3) 0.030(2) 0.040(3) 0.009(2) 0.014(2) 0.002(2)
N2 0.033(3) 0.031(2) 0.032(3) 0.005(2) -0.009(2) -0.002(2)
O1 0.038(2) 0.045(2) 0.0184(19) 0.0203(17) -0.0029(15) 0.0049(17)
O2 0.038(2) 0.046(2) 0.034(2) 0.0232(18) -0.0095(17) -0.0026(18)
O3 0.0257(18) 0.0293(17) 0.0194(18) 0.0123(14) 0.0027(14) 0.0043(15)
O4 0.0310(19) 0.0286(18) 0.032(2) 0.0014(15) 0.0011(15) 0.0071(16)
O5 0.040(2) 0.063(3) 0.053(3) 0.025(2) -0.002(2) -0.009(2)
O6 0.060(3) 0.069(3) 0.048(3) 0.031(2) 0.017(2) -0.013(2)
O7 0.037(2) 0.0268(17) 0.031(2) 0.0167(15) -0.0086(16) -0.0019(16)
O8 0.0302(18) 0.0204(16) 0.0161(17) 0.0115(14) -0.0017(13) -0.0032(14)
O9 0.039(2) 0.0296(18) 0.037(2) 0.0069(16) 0.0173(17) 0.0048(17)
O10 0.0263(18) 0.0225(17) 0.033(2) 0.0081(14) -0.0031(15) -0.0031(15)
O11 0.045(3) 0.101(4) 0.056(3) 0.039(3) -0.016(2) -0.020(3)
O12 0.056(3) 0.078(3) 0.052(3) 0.025(2) -0.032(2) -0.029(3)
O13 0.031(2) 0.050(2) 0.034(2) 0.0165(17) 0.0089(16) 0.0136(18)
O14 0.047(2) 0.0233(17) 0.039(2) 0.0116(16) 0.0102(17) 0.0047(16)
O15 0.047(2) 0.051(2) 0.024(2) 0.0328(19) 0.0043(16) 0.0055(18)
O16 0.042(2) 0.0252(18) 0.046(2) 0.0133(16) -0.0067(18) -0.0017(17)
C1 0.027(3) 0.029(3) 0.028(3) 0.008(2) 0.002(2) 0.009(2)
C2 0.024(3) 0.028(3) 0.023(3) 0.013(2) 0.003(2) -0.003(2)
C3 0.028(3) 0.030(3) 0.023(3) 0.007(2) 0.000(2) 0.009(2)
C4 0.027(3) 0.024(2) 0.022(3) 0.005(2) 0.003(2) 0.006(2)
C5 0.039(3) 0.024(2) 0.026(3) 0.008(2) 0.005(2) 0.009(2)
C6 0.061(4) 0.030(3) 0.024(3) 0.008(3) 0.003(3) -0.001(2)
C7 0.049(4) 0.037(3) 0.027(3) 0.006(3) -0.015(3) 0.000(3)
C8 0.041(3) 0.030(3) 0.029(3) 0.011(2) -0.011(2) 0.003(2)
C9 0.022(2) 0.022(2) 0.021(3) 0.002(2) 0.001(2) 0.002(2)
C10 0.022(3) 0.031(3) 0.021(3) 0.010(2) -0.005(2) -0.005(2)
C11 0.026(3) 0.020(2) 0.020(3) 0.0053(19) 0.002(2) 0.002(2)
C12 0.024(2) 0.017(2) 0.019(3) 0.0029(19) -0.0009(19) 0.001(2)
C13 0.030(3) 0.019(2) 0.023(3) 0.006(2) -0.001(2) 0.001(2)
C14 0.041(3) 0.030(3) 0.017(3) 0.004(2) 0.001(2) -0.002(2)
C15 0.047(3) 0.029(3) 0.028(3) 0.013(2) 0.010(2) -0.004(2)
C16 0.026(3) 0.026(2) 0.029(3) 0.011(2) 0.004(2) 0.000(2)

loop_
_atom_type_symbol
_atom_type_description
_atom_type_scat_dispersion_real
_atom_type_scat_dispersion_imag
_atom_type_scat_source
C C 0.0033 0.0016 'International Tables Vol C Tables 4.2.6.8 and 6.1.1.4'
H H 0.0000 0.0000 'International Tables Vol C Tables 4.2.6.8 and 6.1.1.4'
N N 0.0061 0.0033 'International Tables Vol C Tables 4.2.6.8 and 6.1.1.4'
O O 0.0106 0.0060 'International Tables Vol C Tables 4.2.6.8 and 6.1.1.4'
Nd Nd -0.1943 3.0179 'International Tables Vol C Tables 4.2.6.8 and 6.1.1.4'

loop_
_geom_angle_atom_site_label_1
_geom_angle_atom_site_label_2
_geom_angle_atom_site_label_3
_geom_angle_site_symmetry_1
_geom_angle_site_symmetry_3
_geom_angle
O15 Nd1 O10 . 2_666 82.46(11)
O15 Nd1 O3 . . 137.86(11)
O10 Nd1 O3 2_666 . 90.90(11)
O15 Nd1 O8 . 2_666 142.35(11)
O10 Nd1 O8 2_666 2_666 71.22(10)
O3 Nd1 O8 . 2_666 70.52(10)
O15 Nd1 O14 . . 90.69(12)
O10 Nd1 O14 2_666 . 143.71(12)
O3 Nd1 O14 . . 70.66(11)
O8 Nd1 O14 2_666 . 126.35(11)
O15 Nd1 O1 . . 68.22(11)
O10 Nd1 O1 2_666 . 73.83(11)
O3 Nd1 O1 . . 69.96(10)
O8 Nd1 O1 2_666 . 125.78(10)
O14 Nd1 O1 . . 70.56(12)
O15 Nd1 O13 . . 75.73(11)
O10 Nd1 O13 2_666 . 76.95(11)
O3 Nd1 O13 . . 143.02(11)
O8 Nd1 O13 2_666 . 72.49(10)
O14 Nd1 O13 . . 135.72(11)
O1 Nd1 O13 . . 135.80(11)
O15 Nd1 O7 . . 72.57(11)
O10 Nd1 O7 2_666 . 141.54(11)
O3 Nd1 O7 . . 127.18(11)
O8 Nd1 O7 2_666 . 112.88(10)
O14 Nd1 O7 . . 66.79(11)
O1 Nd1 O7 . . 120.33(11)
O13 Nd1 O7 . . 68.93(11)
O15 Nd1 O8 . . 121.59(10)
O10 Nd1 O8 2_666 . 133.76(10)
O3 Nd1 O8 . . 92.65(10)
O8 Nd1 O8 2_666 . 66.76(11)
O14 Nd1 O8 . . 79.62(11)
O1 Nd1 O8 . . 149.00(11)
O13 Nd1 O8 . . 72.89(11)
O7 Nd1 O8 . . 50.55(9)
O6 N1 O5 . . 124.0(5)
O6 N1 C5 . . 118.1(5)
O5 N1 C5 . . 117.9(4)
O11 N2 O12 . . 122.9(5)
O11 N2 C13 . . 118.9(4)
O12 N2 C13 . . 118.2(4)
C1 O1 Nd1 . . 147.6(3)
C1 O2 H2 . . 109.5
C2 O3 Nd1 . . 122.9(3)
C9 O7 Nd1 . . 94.6(3)
C9 O8 Nd1 . 2_666 140.4(3)
C9 O8 Nd1 . . 94.0(3)
Nd1 O8 Nd1 2_666 . 113.24(11)
C10 O10 Nd1 . 2_666 129.9(3)
Nd1 O13 H13C . . 115.0
Nd1 O13 H13D . . 130.1
H13C O13 H13D . . 108.7
Nd1 O14 H14B . . 111.1
Nd1 O14 H14C . . 111.0
H14B O14 H14C . . 109.2
Nd1 O15 H15C . . 127.9
Nd1 O15 H15D . . 123.5
H15C O15 H15D . . 108.3
H16C O16 H16D . . 108.4
O1 C1 O2 . . 121.7(5)
O1 C1 C3 . . 124.5(4)
O2 C1 C3 . . 113.8(4)
O4 C2 O3 . . 126.7(4)
O4 C2 C4 . . 115.8(4)
O3 C2 C4 . . 117.3(4)
C8 C3 C4 . . 120.4(5)
C8 C3 C1 . . 119.6(4)
C4 C3 C1 . . 120.1(4)
C5 C4 C3 . . 116.2(4)
C5 C4 C2 . . 124.1(4)
C3 C4 C2 . . 119.6(4)
C6 C5 C4 . . 123.0(5)
C6 C5 N1 . . 117.1(5)
C4 C5 N1 . . 119.9(4)
C7 C6 C5 . . 119.0(5)
C7 C6 H6 . . 120.5
C5 C6 H6 . . 120.5
C8 C7 C6 . . 120.1(5)
C8 C7 H7 . . 120.0
C6 C7 H7 . . 120.0
C7 C8 C3 . . 121.3(5)
C7 C8 H8 . . 119.4
C3 C8 H8 . . 119.4
O7 C9 O8 . . 120.4(4)
O7 C9 C11 . . 118.2(4)
O8 C9 C11 . . 121.4(4)
O9 C10 O10 . . 126.6(4)
O9 C10 C12 . . 115.4(4)
O10 C10 C12 . . 117.9(4)
C16 C11 C12 . . 119.8(4)
C16 C11 C9 . . 117.6(4)
C12 C11 C9 . . 122.6(4)
C13 C12 C11 . . 116.8(4)
C13 C12 C10 . . 122.9(4)
C11 C12 C10 . . 119.8(4)
C14 C13 C12 . . 123.6(4)
C14 C13 N2 . . 117.4(4)
C12 C13 N2 . . 119.0(4)
C13 C14 C15 . . 119.0(5)
C13 C14 H14 . . 120.5
C15 C14 H14 . . 120.5
C14 C15 C16 . . 119.4(5)
C14 C15 H15 . . 120.3
C16 C15 H15 . . 120.3
C15 C16 C11 . . 121.4(5)
C15 C16 H16 . . 119.3
C11 C16 H16 . . 119.3

loop_
_geom_bond_atom_site_label_1
_geom_bond_atom_site_label_2
_geom_bond_site_symmetry_2
_geom_bond_distance
_geom_bond_publ_flag
Nd1 O1 . 2.489(3) yes
Nd1 O3 . 2.447(3) yes
Nd1 O7 . 2.561(3) yes
Nd1 O8 . 2.564(3) yes
Nd1 O8 2_666 2.486(3) yes
Nd1 O10 2_666 2.431(3) yes
Nd1 O13 . 2.554(3) yes
Nd1 O14 . 2.487(3) yes
Nd1 O15 . 2.398(3) yes
N1 O6 . 1.212(5) ?
N1 O5 . 1.225(6) ?
N1 C5 . 1.469(6) ?
N2 O11 . 1.197(6) ?
N2 O12 . 1.208(5) ?
N2 C13 . 1.477(6) ?
O1 C1 . 1.211(6) ?
O2 C1 . 1.306(6) ?
O2 H2 . 0.8200 ?
O3 C2 . 1.265(6) ?
O4 C2 . 1.246(5) ?
O7 C9 . 1.252(5) ?
O8 C9 . 1.270(5) ?
O8 Nd1 2_666 2.486(3) ?
O9 C10 . 1.228(6) ?
O10 C10 . 1.265(5) ?
O10 Nd1 2_666 2.431(3) ?
O13 H13C . 0.8500 ?
O13 H13D . 0.8500 ?
O14 H14B . 0.8500 ?
O14 H14C . 0.8500 ?
O15 H15C . 0.8500 ?
O15 H15D . 0.8500 ?
O16 H16C . 0.8500 ?
O16 H16D . 0.8499 ?
C1 C3 . 1.475(7) ?
C2 C4 . 1.520(6) ?
C3 C8 . 1.390(6) ?
C3 C4 . 1.416(6) ?
C4 C5 . 1.394(7) ?
C5 C6 . 1.391(7) ?
C6 C7 . 1.376(8) ?
C6 H6 . 0.9300 ?
C7 C8 . 1.368(7) ?
C7 H7 . 0.9300 ?
C8 H8 . 0.9300 ?
C9 C11 . 1.491(6) ?
C10 C12 . 1.528(6) ?
C11 C16 . 1.389(6) ?
C11 C12 . 1.411(6) ?
C12 C13 . 1.384(6) ?
C13 C14 . 1.375(7) ?
C14 C15 . 1.381(7) ?
C14 H14 . 0.9300 ?
C15 C16 . 1.383(7) ?
C15 H15 . 0.9300 ?
C16 H16 . 0.9300 ?

loop_
_geom_hbond_atom_site_label_D
_geom_hbond_atom_site_label_H
_geom_hbond_atom_site_label_A
_geom_hbond_site_symmetry_A
_geom_hbond_distance_DH
_geom_hbond_distance_HA
_geom_hbond_distance_DA
_geom_hbond_angle_DHA
O2 H2 O16 1_455 0.820 1.792 2.588(4) 163.03
O13 H13C O3 2_666 0.850 2.189 3.026(5) 168.45
O13 H13D O10 1_455 0.850 2.115 2.952(5) 168.24
O14 H14B O7 2_676 0.850 1.981 2.750(5) 149.89
O14 H14C O4 . 0.850 2.001 2.782(4) 152.21
O15 H15C O9 1_455 0.850 1.805 2.654(4) 177.03
O15 H15D O16 1_455 0.850 2.018 2.867(5) 177.39
O16 H16C O4 . 0.850 1.917 2.767(5) 179.19
O16 H16D O9 2_776 0.850 1.880 2.730(5) 179.00

loop_
_geom_torsion_atom_site_label_1
_geom_torsion_atom_site_label_2
_geom_torsion_atom_site_label_3
_geom_torsion_atom_site_label_4
_geom_torsion_site_symmetry_1
_geom_torsion_site_symmetry_4
_geom_torsion
O15 Nd1 O1 C1 . . -122.1(6)
O10 Nd1 O1 C1 2_666 . -33.8(6)
O3 Nd1 O1 C1 . . 63.2(6)
O8 Nd1 O1 C1 2_666 . 17.7(6)
O14 Nd1 O1 C1 . . 139.0(6)
O13 Nd1 O1 C1 . . -84.4(6)
O7 Nd1 O1 C1 . . -174.6(6)
O8 Nd1 O1 C1 . . 122.5(6)
O15 Nd1 O3 C2 . . 12.2(4)
O10 Nd1 O3 C2 2_666 . 91.9(3)
O8 Nd1 O3 C2 2_666 . 161.6(3)
O14 Nd1 O3 C2 . . -56.2(3)
O1 Nd1 O3 C2 . . 19.5(3)
O13 Nd1 O3 C2 . . 161.1(3)
O7 Nd1 O3 C2 . . -94.0(3)
O8 Nd1 O3 C2 . . -134.2(3)
O15 Nd1 O7 C9 . . 161.9(3)
O10 Nd1 O7 C9 2_666 . 109.9(3)
O3 Nd1 O7 C9 . . -60.6(3)
O8 Nd1 O7 C9 2_666 . 21.7(3)
O14 Nd1 O7 C9 . . -99.6(3)
O1 Nd1 O7 C9 . . -147.5(3)
O13 Nd1 O7 C9 . . 80.8(3)
O8 Nd1 O7 C9 . . -3.9(2)
O15 Nd1 O8 C9 . . -12.1(3)
O10 Nd1 O8 C9 2_666 . -124.2(3)
O3 Nd1 O8 C9 . . 142.1(3)
O8 Nd1 O8 C9 2_666 . -150.5(3)
O14 Nd1 O8 C9 . . 72.3(3)
O1 Nd1 O8 C9 . . 88.1(3)
O13 Nd1 O8 C9 . . -72.6(3)
O7 Nd1 O8 C9 . . 3.9(2)
O15 Nd1 O8 Nd1 . 2_666 138.38(13)
O10 Nd1 O8 Nd1 2_666 2_666 26.3(2)
O3 Nd1 O8 Nd1 . 2_666 -67.47(13)
O8 Nd1 O8 Nd1 2_666 2_666 0.0
O14 Nd1 O8 Nd1 . 2_666 -137.26(14)
O1 Nd1 O8 Nd1 . 2_666 -121.39(18)
O13 Nd1 O8 Nd1 . 2_666 77.86(13)
O7 Nd1 O8 Nd1 . 2_666 154.34(19)
Nd1 O1 C1 O2 . . 131.8(5)
Nd1 O1 C1 C3 . . -48.8(9)
Nd1 O3 C2 O4 . . 79.5(5)
Nd1 O3 C2 C4 . . -95.9(4)
O1 C1 C3 C8 . . 160.5(5)
O2 C1 C3 C8 . . -20.1(7)
O1 C1 C3 C4 . . -19.9(7)
O2 C1 C3 C4 . . 159.5(4)
C8 C3 C4 C5 . . 2.0(7)
C1 C3 C4 C5 . . -177.6(4)
C8 C3 C4 C2 . . 178.0(4)
C1 C3 C4 C2 . . -1.6(7)
O4 C2 C4 C5 . . 88.0(6)
O3 C2 C4 C5 . . -96.1(6)
O4 C2 C4 C3 . . -87.7(5)
O3 C2 C4 C3 . . 88.2(5)
C3 C4 C5 C6 . . -0.6(7)
C2 C4 C5 C6 . . -176.4(5)
C3 C4 C5 N1 . . 178.8(4)
C2 C4 C5 N1 . . 3.0(7)
O6 N1 C5 C6 . . 2.4(7)
O5 N1 C5 C6 . . -179.0(5)
O6 N1 C5 C4 . . -177.0(5)
O5 N1 C5 C4 . . 1.6(7)
C4 C5 C6 C7 . . -0.4(8)
N1 C5 C6 C7 . . -179.8(5)
C5 C6 C7 C8 . . 0.0(8)
C6 C7 C8 C3 . . 1.5(8)
C4 C3 C8 C7 . . -2.5(8)
C1 C3 C8 C7 . . 177.1(5)
Nd1 O7 C9 O8 . . 7.1(4)
Nd1 O7 C9 C11 . . -170.4(3)
Nd1 O8 C9 O7 2_666 . -141.9(4)
Nd1 O8 C9 O7 . . -7.1(4)
Nd1 O8 C9 C11 2_666 . 35.6(7)
Nd1 O8 C9 C11 . . 170.4(4)
Nd1 O10 C10 O9 2_666 . -111.5(5)
Nd1 O10 C10 C12 2_666 . 66.6(5)
O7 C9 C11 C16 . . 27.8(6)
O8 C9 C11 C16 . . -149.7(4)
O7 C9 C11 C12 . . -151.8(4)
O8 C9 C11 C12 . . 30.7(7)
C16 C11 C12 C13 . . -1.6(6)
C9 C11 C12 C13 . . 178.0(4)
C16 C11 C12 C10 . . -174.2(4)
C9 C11 C12 C10 . . 5.4(7)
O9 C10 C12 C13 . . -82.4(6)
O10 C10 C12 C13 . . 99.3(5)
O9 C10 C12 C11 . . 89.8(5)
O10 C10 C12 C11 . . -88.6(5)
C11 C12 C13 C14 . . 1.8(7)
C10 C12 C13 C14 . . 174.1(5)
C11 C12 C13 N2 . . -176.4(4)
C10 C12 C13 N2 . . -4.0(7)
O11 N2 C13 C14 . . 173.7(5)
O12 N2 C13 C14 . . -6.0(7)
O11 N2 C13 C12 . . -8.0(7)
O12 N2 C13 C12 . . 172.3(5)
C12 C13 C14 C15 . . -0.8(8)
N2 C13 C14 C15 . . 177.4(4)
C13 C14 C15 C16 . . -0.4(8)
C14 C15 C16 C11 . . 0.5(8)
C12 C11 C16 C15 . . 0.5(7)
C9 C11 C16 C15 . . -179.1(4)
